data_9009975
loop_
_publ_author_name
'Fawcett J K'
'Trotter J'

_publ_section_title
;
 The crystal and molecular structure of coronene
 Locality: synthetic
;
_journal_name_full 'Proceedings of the Royal Society of London A'
_journal_page_first 366
_journal_page_last 376
_journal_paper_doi 10.1098/rspa.1966.0017
_journal_volume 289
_journal_year 1966
_chemical_formula_sum 'C24 H12'
_chemical_name_mineral Carpathit
_space_group_IT_number 14
_symmetry_space_group_name_Hall '-P 2yab'
_symmetry_space_group_name_H-M 'P 1 21/a 1'
_cell_angle_alpha 90
_cell_angle_beta 110.9
_cell_angle_gamma 90
_cell_length_a 16.11
_cell_length_b 4.70
_cell_length_c 10.10
_cell_formula_units_Z 2
_cell_volume 714.425
_cod_depositor_comments
;

2024-05-06
Z value and formula fixed to values more according to usual
chemical conventions.                 miguel
;
_cod_original_formula_sum 'C2 H'
_cod_database_code 9009975

loop_
_symmetry_equiv_pos_as_xyz
x,y,z
1/2+x,1/2-y,z
1/2-x,1/2+y,-z
-x,-y,-z

loop_
_atom_site_aniso_label
_atom_site_aniso_U_11
_atom_site_aniso_U_22
_atom_site_aniso_U_33
_atom_site_aniso_U_12
_atom_site_aniso_U_13
_atom_site_aniso_U_23
C1 0.06110 0.06830 0.04810 -0.00440 -0.01860 0.00710
C2 0.07990 0.07310 0.05930 -0.00410 -0.02620 0.00680
C3 0.06850 0.08290 0.06620 0.00590 -0.01810 0.00940
C4 0.05680 0.07200 0.05390 -0.00430 -0.01860 0.00670
C5 0.05070 0.09070 0.07160 0.00260 -0.01660 0.00670
C6 0.05240 0.09220 0.07090 -0.01030 -0.02120 0.00500
C7 0.05400 0.07310 0.05460 -0.00960 -0.01580 0.00630
C8 0.06510 0.08450 0.06160 -0.01970 -0.02170 0.00220
C9 0.08180 0.07330 0.06290 -0.01820 -0.02040 0.00350
C10 0.05120 0.05850 0.04520 -0.00870 -0.01570 0.00670
C11 0.04770 0.06320 0.04300 0.00190 -0.01620 0.00640
C12 0.04670 0.06250 0.04280 -0.00520 -0.01580 0.00690

loop_
_atom_site_label
_atom_site_fract_x
_atom_site_fract_y
_atom_site_fract_z
_atom_site_U_iso_or_equiv
C1 -0.12010 -0.40790 0.03810 ?
C2 -0.11220 -0.47880 0.17820 ?
C3 -0.04970 -0.36000 0.29130 ?
C4 0.01210 -0.16070 0.27860 ?
C5 0.07990 -0.03390 0.39410 ?
C6 0.13640 0.15550 0.37610 ?
C7 0.13390 0.24440 0.24100 ?
C8 0.19090 0.44900 0.21670 ?
C9 0.18430 0.52860 0.08470 ?
C10 -0.06060 -0.20290 0.01830 ?
C11 0.00570 -0.08230 0.13800 ?
C12 0.06660 0.12100 0.12060 ?
H2 -0.15740 -0.63380 0.19460 0.06713
H3 -0.04440 -0.42140 0.39400 0.06713
H5 0.08270 -0.09550 0.49550 0.06206
H6 0.18760 0.24620 0.46470 0.06333
H8 0.24060 0.54400 0.30840 0.05953
H9 0.22830 0.68480 0.06960 0.07346

loop_
_cod_related_entry_id
_cod_related_entry_database
_cod_related_entry_code
1 AMCSD 0015361
2 AMCSD 0015362

loop_
_[local]_alternative_name_id
_[local]_alternative_name_type
_[local]_alternative_name_source
_[local]_alternative_name_source_id
_[local]_alternative_name_value
1 mineral AMCSD 0015361 "Carpathite"
2 mineral AMCSD 0015362 "Karpatite"

_database_code_amcsd 0015361
